data_7156198
loop_
_publ_author_name
'Garc\'ia de la Concepci\'on, Juan'
'\'Avalos, Mart\'in'
'Cintas, Pedro'
'Jim\'enez, Jos\'e L'
'Light, Mark E.'

_publ_section_title
;
 Mechanistic studies of 1,3-dipolar cycloadditions of bicyclic
 thioisom\"unchnones with alkenes. A computational rationale focused on
 donor-acceptor interactions.
;
_journal_issue 18
_journal_name_full 'Organic &amp; biomolecular chemistry'
_journal_page_first 3438
_journal_page_last 3452
_journal_paper_doi 10.1039/c8ob00683k
_journal_volume 16
_journal_year 2018
_chemical_formula_moiety 'C19 H16 N2 O3 S2'
_chemical_formula_sum 'C19 H16 N2 O3 S2'
_chemical_formula_weight 384.46
_space_group_crystal_system orthorhombic
_space_group_IT_number 61
_space_group_name_Hall '-P 2ac 2ab'
_space_group_name_H-M_alt 'P b c a'
_symmetry_space_group_name_Hall '-P 2ac 2ab'
_symmetry_space_group_name_H-M 'P b c a'
_atom_sites_solution_hydrogens geom
_atom_sites_solution_primary direct
_audit_creation_date 2015-03-23
_audit_creation_method
;
Olex2 1.2-alpha
(compiled 2015.01.26 svn.r3150 for OlexSys, GUI svn.r4998)
;
_audit_update_record
;
2018-03-19 deposited with the CCDC.
2018-04-11 downloaded from the CCDC.
;
_cell_angle_alpha 90
_cell_angle_beta 90
_cell_angle_gamma 90
_cell_formula_units_Z 8
_cell_length_a 10.4140(3)
_cell_length_b 15.8099(4)
_cell_length_c 21.1096(5)
_cell_measurement_reflns_used 9202
_cell_measurement_temperature 100(2)
_cell_measurement_theta_max 30.7140
_cell_measurement_theta_min 2.5130
_cell_volume 3475.58(16)
_computing_cell_refinement
'CrysAlisPro, Agilent Technologies, Version 1.171.37.31 (release 14-01-2014 CrysAlis171 .NET) (compiled Jan 14 2014,18:38:05)'
_computing_data_collection 'CrystalClear-SM Expert 3.1 b27 (Rigaku, 2013)'
_computing_data_reduction
'CrysAlisPro, Agilent Technologies, Version 1.171.37.31 (release 14-01-2014 CrysAlis171 .NET) (compiled Jan 14 2014,18:38:05)'
_computing_molecular_graphics 'Olex2 (Dolomanov et al., 2009)'
_computing_publication_material 'Olex2 (Dolomanov et al., 2009)'
_computing_structure_refinement 'ShelXL (Sheldrick, 2008)'
_computing_structure_solution 'ShelXT (Sheldrick, 2015)'
_diffrn_ambient_temperature 100(2)
_diffrn_detector 'CCD area detector'
_diffrn_detector_area_resol_mean 28.5714
_diffrn_detector_type 'Rigaku HG Saturn724+ (2x2 bin mode)'
_diffrn_measured_fraction_theta_full 1.000
_diffrn_measured_fraction_theta_max 0.914
_diffrn_measurement_details
;
#__ type_ start__ end____ width___ exp.time_
  1 omega -109.00   71.00   1.0000   20.0000
omega____ theta____ kappa____ phi______ frames
    -      -19.0000    0.0000 -180.0000 180

#__ type_ start__ end____ width___ exp.time_
  2 omega   52.00   62.00   1.0000   20.0000
omega____ theta____ kappa____ phi______ frames
    -      -19.0000   72.0000 -120.0000 10

#__ type_ start__ end____ width___ exp.time_
  3 omega -109.00  -77.00   1.0000   20.0000
omega____ theta____ kappa____ phi______ frames
    -      -19.0000    0.0000  120.0000 32
;
_diffrn_measurement_device 'four-circle \k diffractometer'
_diffrn_measurement_device_type 'Rigaku AFC12 FRE-HF'
_diffrn_measurement_method 'profile data from \w-scans'
_diffrn_measurement_specimen_support 'MiTeGen MicroMesh'
_diffrn_orient_matrix_UB_11 -0.0550570000
_diffrn_orient_matrix_UB_12 0.0124904000
_diffrn_orient_matrix_UB_13 -0.0174137000
_diffrn_orient_matrix_UB_21 -0.0138859000
_diffrn_orient_matrix_UB_22 0.0311486000
_diffrn_orient_matrix_UB_23 0.0231854000
_diffrn_orient_matrix_UB_31 0.0376133000
_diffrn_orient_matrix_UB_32 0.0297811000
_diffrn_orient_matrix_UB_33 -0.0169723000
_diffrn_radiation_collimation 0.3
_diffrn_radiation_monochromator 'Confocal mirrors, HF Varimax'
_diffrn_radiation_probe x-ray
_diffrn_radiation_type MoK\a
_diffrn_radiation_wavelength 0.71073
_diffrn_reflns_av_R_equivalents 0.0401
_diffrn_reflns_av_unetI/netI 0.0369
_diffrn_reflns_Laue_measured_fraction_full 1.000
_diffrn_reflns_Laue_measured_fraction_max 0.914
_diffrn_reflns_limit_h_max 14
_diffrn_reflns_limit_h_min -14
_diffrn_reflns_limit_k_max 22
_diffrn_reflns_limit_k_min -22
_diffrn_reflns_limit_l_max 30
_diffrn_reflns_limit_l_min -30
_diffrn_reflns_number 18670
_diffrn_reflns_point_group_measured_fraction_full 1.000
_diffrn_reflns_point_group_measured_fraction_max 0.914
_diffrn_reflns_theta_full 25.242
_diffrn_reflns_theta_max 30.811
_diffrn_reflns_theta_min 1.929
_diffrn_source 'Rotating Anode'
_diffrn_source_current 55.0
_diffrn_source_power 2.475
_diffrn_source_target Mo
_diffrn_source_type 'Rotating Anode'
_diffrn_source_voltage 45.0
_exptl_absorpt_coefficient_mu 0.329
_exptl_absorpt_correction_T_max 1.00000
_exptl_absorpt_correction_T_min 0.88687
_exptl_absorpt_correction_type multi-scan
_exptl_absorpt_process_details
'CrysAlisPro, Agilent Technologies, Version 1.171.37.31 (release 14-01-2014 CrysAlis171 .NET) (compiled Jan 14 2014,18:38:05) Empirical absorption correction using spherical harmonics, implemented in SCALE3 ABSPACK scaling algorithm.'
_exptl_crystal_colour 'clear colourless'
_exptl_crystal_colour_lustre clear
_exptl_crystal_colour_primary colourless
_exptl_crystal_density_diffrn 1.469
_exptl_crystal_description block
_exptl_crystal_F_000 1600
_exptl_crystal_size_max 0.12
_exptl_crystal_size_mid 0.09
_exptl_crystal_size_min 0.03
_refine_diff_density_max 0.424
_refine_diff_density_min -0.293
_refine_diff_density_rms 0.067
_refine_ls_extinction_method none
_refine_ls_goodness_of_fit_ref 1.032
_refine_ls_hydrogen_treatment constr
_refine_ls_matrix_type full
_refine_ls_number_parameters 235
_refine_ls_number_reflns 4978
_refine_ls_number_restraints 0
_refine_ls_restrained_S_all 1.032
_refine_ls_R_factor_all 0.0552
_refine_ls_R_factor_gt 0.0410
_refine_ls_shift/su_max 0.002
_refine_ls_shift/su_mean 0.000
_refine_ls_structure_factor_coef Fsqd
_refine_ls_weighting_details 'w=1/[\s^2^(Fo^2^)+(0.0377P)^2^+2.5535P] where P=(Fo^2^+2Fc^2^)/3'
_refine_ls_weighting_scheme calc
_refine_ls_wR_factor_gt 0.0886
_refine_ls_wR_factor_ref 0.0948
_reflns_Friedel_coverage 0.000
_reflns_number_gt 4044
_reflns_number_total 4978
_reflns_threshold_expression 'I > 2\s(I)'
_cod_data_source_file c8ob00683k2.cif
_cod_data_source_block 2015acc0009_k_100k
_cod_depositor_comments 'Adding full bibliography for 7156195--7156203.cif.'
_cod_original_cell_volume 3475.57(15)
_cod_database_code 7156198
_shelx_space_group_comment
;
The symmetry employed for this shelxl refinement is uniquely defined
by the following loop, which should always be used as a source of
symmetry information in preference to the above space-group names.
They are only intended as comments.
;
_diffrn_measurement_device_type2 'Rigaku AFC12 (Right)'
_reflns_odcompleteness_completeness 91.53
_reflns_odcompleteness_iscentric 1
_reflns_odcompleteness_theta 30.74
_olex2_refinement_description
;
1. Fixed Uiso
 At 1.2 times of:
  All C(H) groups, All C(H,H) groups
2.a Ternary CH refined with riding coordinates:
 C6(H6), C7(H7)
2.b Secondary CH2 refined with riding coordinates:
 C1(H1A,H1B), C2(H2A,H2B)
2.c Aromatic/amide H refined with riding coordinates:
 C9(H9), C12(H12), C15(H15), C10(H10), C13(H13), C19(H19), C16(H16), C11(H11),
 C18(H18), C17(H17)
;
_shelx_shelxl_version_number 2014/7
_olex2_diffrn_ambient_temperature_device 'Oxford Cryosystems'
_olex2_exptl_crystal_mounting_method 'The crystal was mounted on a MITIGEN holder in perfluoroether oil'
_olex2_submission_original_sample_id caNO2
_olex2_submission_special_instructions 'No special instructions were received'

loop_
_space_group_symop_operation_xyz
'x, y, z'
'-x+1/2, -y, z+1/2'
'-x, y+1/2, -z+1/2'
'x+1/2, -y+1/2, -z'
'-x, -y, -z'
'x-1/2, y, -z-1/2'
'x, -y-1/2, z-1/2'
'-x-1/2, y-1/2, z'

loop_
_atom_site_label
_atom_site_type_symbol
_atom_site_fract_x
_atom_site_fract_y
_atom_site_fract_z
_atom_site_U_iso_or_equiv
_atom_site_adp_type
_atom_site_occupancy
_atom_site_site_symmetry_order
_atom_site_calc_flag
_atom_site_refinement_flags_posn
S2 S 0.90568(4) 0.59671(2) 0.63319(2) 0.01573(9) Uani 1 1 d .
S1 S 1.03082(4) 0.44020(3) 0.69724(2) 0.01744(9) Uani 1 1 d .
O1 O 0.83354(11) 0.47085(7) 0.48882(5) 0.0179(2) Uani 1 1 d .
O3 O 0.76252(12) 0.35856(7) 0.74420(5) 0.0223(3) Uani 1 1 d .
O2 O 0.68558(13) 0.34058(7) 0.64957(6) 0.0258(3) Uani 1 1 d .
N1 N 0.90358(12) 0.44158(8) 0.59011(6) 0.0146(3) Uani 1 1 d .
N2 N 0.73209(13) 0.38467(8) 0.69148(6) 0.0171(3) Uani 1 1 d .
C8 C 0.72384(15) 0.62865(9) 0.53632(7) 0.0145(3) Uani 1 1 d .
C6 C 0.67582(14) 0.51687(9) 0.62647(7) 0.0142(3) Uani 1 1 d .
H6 H 0.6353 0.4706 0.6029 0.017 Uiso 1 1 calc R
C4 C 0.84129(14) 0.48700(9) 0.54496(7) 0.0145(3) Uani 1 1 d .
C14 C 0.56975(15) 0.57308(10) 0.65164(7) 0.0147(3) Uani 1 1 d .
C3 C 0.90110(15) 0.48318(10) 0.65179(7) 0.0146(3) Uani 1 1 d .
C7 C 0.76205(15) 0.47672(9) 0.67831(7) 0.0141(3) Uani 1 1 d .
H7 H 0.7552 0.5095 0.7176 0.017 Uiso 1 1 calc R
C9 C 0.78100(15) 0.70800(10) 0.53227(8) 0.0182(3) Uani 1 1 d .
H9 H 0.8479 0.7218 0.5596 0.022 Uiso 1 1 calc R
C5 C 0.77490(14) 0.56204(9) 0.58031(7) 0.0138(3) Uani 1 1 d .
C1 C 1.10813(15) 0.39790(11) 0.62605(7) 0.0190(3) Uani 1 1 d .
H1A H 1.1629 0.4402 0.6066 0.023 Uiso 1 1 calc R
H1B H 1.1597 0.3486 0.6363 0.023 Uiso 1 1 calc R
C12 C 0.58032(17) 0.66887(11) 0.45152(8) 0.0217(3) Uani 1 1 d .
H12 H 0.5124 0.6558 0.4246 0.026 Uiso 1 1 calc R
C15 C 0.59465(16) 0.64656(10) 0.68632(8) 0.0198(3) Uani 1 1 d .
H15 H 0.6790 0.6620 0.6949 0.024 Uiso 1 1 calc R
C10 C 0.73941(16) 0.76701(10) 0.48794(8) 0.0218(3) Uani 1 1 d .
H10 H 0.7788 0.8197 0.4855 0.026 Uiso 1 1 calc R
C13 C 0.62207(16) 0.60962(10) 0.49568(8) 0.0195(3) Uani 1 1 d .
H13 H 0.5820 0.5571 0.4981 0.023 Uiso 1 1 calc R
C2 C 0.99806(15) 0.37416(10) 0.58207(7) 0.0172(3) Uani 1 1 d .
H2A H 1.0272 0.3713 0.5385 0.021 Uiso 1 1 calc R
H2B H 0.9619 0.3198 0.5938 0.021 Uiso 1 1 calc R
C19 C 0.44265(16) 0.55119(11) 0.63983(8) 0.0204(3) Uani 1 1 d .
H19 H 0.4246 0.5021 0.6172 0.024 Uiso 1 1 calc R
C16 C 0.49439(17) 0.69665(11) 0.70807(8) 0.0232(4) Uani 1 1 d .
H16 H 0.5120 0.7453 0.7313 0.028 Uiso 1 1 calc R
C11 C 0.63935(17) 0.74723(11) 0.44739(8) 0.0223(3) Uani 1 1 d .
H11 H 0.6118 0.7864 0.4175 0.027 Uiso 1 1 calc R
C18 C 0.34170(17) 0.60182(12) 0.66137(9) 0.0256(4) Uani 1 1 d .
H18 H 0.2572 0.5866 0.6528 0.031 Uiso 1 1 calc R
C17 C 0.36767(18) 0.67452(11) 0.69537(8) 0.0230(4) Uani 1 1 d .
H17 H 0.3008 0.7085 0.7097 0.028 Uiso 1 1 calc R

loop_
_atom_site_aniso_label
_atom_site_aniso_U_11
_atom_site_aniso_U_22
_atom_site_aniso_U_33
_atom_site_aniso_U_23
_atom_site_aniso_U_13
_atom_site_aniso_U_12
S2 0.01621(18) 0.01424(18) 0.01673(17) 0.00042(14) -0.00129(14) -0.00246(14)
S1 0.01588(18) 0.0204(2) 0.01601(17) 0.00134(15) -0.00170(14) 0.00232(15)
O1 0.0238(6) 0.0161(5) 0.0138(5) 0.0004(4) 0.0008(4) 0.0009(5)
O3 0.0253(6) 0.0217(6) 0.0198(5) 0.0077(5) 0.0041(5) 0.0034(5)
O2 0.0324(7) 0.0150(6) 0.0300(6) -0.0016(5) -0.0063(5) -0.0031(5)
N1 0.0154(6) 0.0152(6) 0.0132(5) -0.0010(5) -0.0001(5) 0.0023(5)
N2 0.0154(6) 0.0152(6) 0.0206(6) 0.0012(5) 0.0032(5) 0.0015(5)
C8 0.0156(7) 0.0127(7) 0.0152(7) 0.0007(6) 0.0024(5) 0.0023(6)
C6 0.0151(7) 0.0122(7) 0.0154(6) 0.0001(5) 0.0002(5) -0.0011(6)
C4 0.0137(7) 0.0126(7) 0.0172(7) 0.0012(5) 0.0019(5) -0.0017(6)
C14 0.0160(7) 0.0132(7) 0.0149(6) 0.0022(5) 0.0018(5) 0.0018(6)
C3 0.0156(7) 0.0133(7) 0.0151(6) 0.0005(5) -0.0010(5) 0.0000(6)
C7 0.0162(7) 0.0113(7) 0.0147(6) -0.0003(5) 0.0020(5) -0.0008(6)
C9 0.0181(7) 0.0145(7) 0.0221(7) -0.0008(6) -0.0005(6) 0.0002(6)
C5 0.0151(7) 0.0128(7) 0.0134(6) -0.0004(5) 0.0002(5) -0.0008(6)
C1 0.0161(7) 0.0216(8) 0.0192(7) 0.0019(6) 0.0016(6) 0.0046(6)
C12 0.0204(8) 0.0227(8) 0.0221(8) 0.0012(7) -0.0040(6) 0.0018(7)
C15 0.0201(8) 0.0178(8) 0.0215(8) -0.0024(6) 0.0009(6) 0.0004(7)
C10 0.0226(8) 0.0118(7) 0.0309(9) 0.0036(6) 0.0018(7) 0.0010(6)
C13 0.0200(8) 0.0162(7) 0.0222(8) 0.0012(6) -0.0013(6) -0.0016(6)
C2 0.0177(7) 0.0160(7) 0.0180(7) 0.0009(6) 0.0011(6) 0.0044(6)
C19 0.0187(8) 0.0172(7) 0.0251(8) -0.0023(6) 0.0026(6) 0.0005(6)
C16 0.0312(9) 0.0158(7) 0.0225(8) -0.0017(6) 0.0048(7) 0.0025(7)
C11 0.0225(8) 0.0191(8) 0.0254(8) 0.0060(7) 0.0012(7) 0.0069(7)
C18 0.0163(8) 0.0253(9) 0.0350(9) 0.0014(7) 0.0043(7) 0.0008(7)
C17 0.0256(8) 0.0185(8) 0.0250(8) 0.0048(7) 0.0092(7) 0.0077(7)

loop_
_atom_type_symbol
_atom_type_description
_atom_type_scat_dispersion_real
_atom_type_scat_dispersion_imag
_atom_type_scat_source
C C 0.0033 0.0016 'International Tables Vol C Tables 4.2.6.8 and 6.1.1.4'
H H 0.0000 0.0000 'International Tables Vol C Tables 4.2.6.8 and 6.1.1.4'
N N 0.0061 0.0033 'International Tables Vol C Tables 4.2.6.8 and 6.1.1.4'
O O 0.0106 0.0060 'International Tables Vol C Tables 4.2.6.8 and 6.1.1.4'
S S 0.1246 0.1234 'International Tables Vol C Tables 4.2.6.8 and 6.1.1.4'

loop_
_geom_angle_atom_site_label_1
_geom_angle_atom_site_label_2
_geom_angle_atom_site_label_3
_geom_angle
C3 S2 C5 79.62(7)
C3 S1 C1 91.75(7)
C4 N1 C3 112.30(12)
C4 N1 C2 128.76(12)
C3 N1 C2 116.40(12)
O3 N2 C7 115.86(13)
O2 N2 O3 124.36(14)
O2 N2 C7 119.70(12)
C9 C8 C5 121.26(14)
C9 C8 C13 118.77(14)
C13 C8 C5 119.85(14)
C14 C6 H6 107.6
C14 C6 C7 114.52(12)
C14 C6 C5 115.17(12)
C7 C6 H6 107.6
C7 C6 C5 103.92(12)
C5 C6 H6 107.6
O1 C4 N1 127.23(14)
O1 C4 C5 126.58(14)
N1 C4 C5 106.11(12)
C15 C14 C6 122.44(14)
C19 C14 C6 119.03(14)
C19 C14 C15 118.52(14)
S1 C3 S2 117.73(8)
N1 C3 S2 104.43(10)
N1 C3 S1 107.08(10)
N1 C3 C7 107.94(12)
C7 C3 S2 99.50(10)
C7 C3 S1 118.97(10)
N2 C7 C6 113.80(12)
N2 C7 C3 108.72(12)
N2 C7 H7 109.7
C6 C7 C3 104.96(11)
C6 C7 H7 109.7
C3 C7 H7 109.7
C8 C9 H9 119.6
C10 C9 C8 120.87(15)
C10 C9 H9 119.6
C8 C5 S2 115.30(11)
C8 C5 C6 117.69(12)
C8 C5 C4 113.19(12)
C6 C5 S2 104.01(9)
C4 C5 S2 100.83(10)
C4 C5 C6 103.83(11)
S1 C1 H1A 110.7
S1 C1 H1B 110.7
H1A C1 H1B 108.8
C2 C1 S1 105.04(10)
C2 C1 H1A 110.7
C2 C1 H1B 110.7
C13 C12 H12 119.8
C11 C12 H12 119.8
C11 C12 C13 120.36(16)
C14 C15 H15 119.7
C16 C15 C14 120.52(16)
C16 C15 H15 119.7
C9 C10 H10 120.0
C11 C10 C9 119.93(15)
C11 C10 H10 120.0
C8 C13 H13 119.9
C12 C13 C8 120.25(15)
C12 C13 H13 119.9
N1 C2 C1 104.86(12)
N1 C2 H2A 110.8
N1 C2 H2B 110.8
C1 C2 H2A 110.8
C1 C2 H2B 110.8
H2A C2 H2B 108.9
C14 C19 H19 119.5
C14 C19 C18 121.01(16)
C18 C19 H19 119.5
C15 C16 H16 119.8
C15 C16 C17 120.40(16)
C17 C16 H16 119.8
C12 C11 H11 120.1
C10 C11 C12 119.81(15)
C10 C11 H11 120.1
C19 C18 H18 120.1
C17 C18 C19 119.88(17)
C17 C18 H18 120.1
C16 C17 H17 120.2
C18 C17 C16 119.67(16)
C18 C17 H17 120.2

loop_
_geom_bond_atom_site_label_1
_geom_bond_atom_site_label_2
_geom_bond_distance
S2 C3 1.8380(16)
S2 C5 1.8443(15)
S1 C3 1.7909(16)
S1 C1 1.8314(16)
O1 C4 1.2149(18)
O3 N2 1.2286(17)
O2 N2 1.2260(17)
N1 C4 1.3584(19)
N1 C3 1.4589(19)
N1 C2 1.4605(19)
N2 C7 1.514(2)
C8 C9 1.391(2)
C8 C5 1.501(2)
C8 C13 1.396(2)
C6 H6 0.9800
C6 C14 1.514(2)
C6 C7 1.551(2)
C6 C5 1.589(2)
C4 C5 1.563(2)
C14 C15 1.397(2)
C14 C19 1.391(2)
C3 C7 1.556(2)
C7 H7 0.9800
C9 H9 0.9300
C9 C10 1.391(2)
C1 H1A 0.9700
C1 H1B 0.9700
C1 C2 1.522(2)
C12 H12 0.9300
C12 C13 1.391(2)
C12 C11 1.386(2)
C15 H15 0.9300
C15 C16 1.389(2)
C10 H10 0.9300
C10 C11 1.384(2)
C13 H13 0.9300
C2 H2A 0.9700
C2 H2B 0.9700
C19 H19 0.9300
C19 C18 1.397(2)
C16 H16 0.9300
C16 C17 1.391(3)
C11 H11 0.9300
C18 H18 0.9300
C18 C17 1.382(3)
C17 H17 0.9300
